data_7060734
loop_
_publ_author_name
'Sirenko, Valerii Y.'
'Kucheriv, Olesia I.'
'Naumova, Dina D.'
'Fesych, Igor V.'
'Linnik, Rostyslav P.'
'Dasc\(alu, Ioan-Andrei'
'Shova, Sergiu'
'Fritsky, Igor O.'
'Gural'skiy, Il'ya A.'

_publ_section_title
;
 Chiral organic--inorganic lead halide perovskites based on \a-alanine
;
_journal_issue 28
_journal_name_full 'New Journal of Chemistry'
_journal_page_first 12606
_journal_page_last 12612
_journal_paper_doi 10.1039/D1NJ01089A
_journal_volume 45
_journal_year 2021
_chemical_absolute_configuration syn
_chemical_formula_moiety 'C3 H8 N O2, H2 O, I3 Pb'
_chemical_formula_sum 'C3 H10 I3 N O3 Pb'
_chemical_formula_weight 696.01
_space_group_crystal_system monoclinic
_space_group_IT_number 5
_space_group_name_Hall 'C 2y'
_space_group_name_H-M_alt 'C 1 2 1'
_atom_sites_solution_hydrogens mixed
_audit_creation_date 2020-12-01
_audit_creation_method
;
Olex2 1.3
(compiled 2020.11.12 svn.r5f609507 for OlexSys, GUI svn.r6219)
;
_audit_update_record
;
2021-01-26 deposited with the CCDC.	2021-06-09 downloaded from the CCDC.
;
_cell_angle_alpha 90
_cell_angle_beta 92.204(9)
_cell_angle_gamma 90
_cell_formula_units_Z 4
_cell_length_a 22.560(3)
_cell_length_b 6.4430(5)
_cell_length_c 8.9978(7)
_cell_measurement_reflns_used 1543
_cell_measurement_temperature 293
_cell_measurement_theta_max 28.6980
_cell_measurement_theta_min 2.2150
_cell_volume 1306.9(2)
_computing_molecular_graphics 'Olex2 1.3 (Dolomanov et al., 2009)'
_computing_publication_material 'Olex2 1.3 (Dolomanov et al., 2009)'
_computing_structure_refinement 'SHELXL 2018/3 (Sheldrick, 2015)'
_computing_structure_solution 'ShelXT (Sheldrick, 2015)'
_diffrn_ambient_temperature 293.0
_diffrn_measured_fraction_theta_full 0.996
_diffrn_measured_fraction_theta_max 0.995
_diffrn_measurement_device_type 'Xcalibur, Eos'
_diffrn_radiation_type MoK\a
_diffrn_radiation_wavelength 0.71073
_diffrn_reflns_av_unetI/netI 0.0328
_diffrn_reflns_Laue_measured_fraction_full 0.996
_diffrn_reflns_Laue_measured_fraction_max 0.995
_diffrn_reflns_limit_h_max 23
_diffrn_reflns_limit_h_min -28
_diffrn_reflns_limit_k_max 8
_diffrn_reflns_limit_k_min -8
_diffrn_reflns_limit_l_max 11
_diffrn_reflns_limit_l_min -11
_diffrn_reflns_number 3595
_diffrn_reflns_point_group_measured_fraction_full 0.993
_diffrn_reflns_point_group_measured_fraction_max 0.989
_diffrn_reflns_theta_full 25.242
_diffrn_reflns_theta_max 26.361
_diffrn_reflns_theta_min 2.265
_exptl_absorpt_coefficient_mu 19.971
_exptl_absorpt_correction_T_max 0.07810
_exptl_absorpt_correction_T_min 0.05214
_exptl_absorpt_correction_type sphere
_exptl_absorpt_process_details 'CrysAlisPro 1.171.39.46 (Rigaku Oxford Diffraction, 2018)'
_exptl_crystal_colour yellow
_exptl_crystal_colour_primary yellow
_exptl_crystal_density_diffrn 3.537
_exptl_crystal_description block
_exptl_crystal_F_000 1200
_exptl_crystal_size_max 0.41
_exptl_crystal_size_mid 0.24
_exptl_crystal_size_min 0.09
_exptl_crystal_size_rad 0.13
_refine_diff_density_max 3.369
_refine_diff_density_min -3.007
_refine_diff_density_rms 0.500
_refine_ls_abs_structure_details
;
 Classical Flack method preferred over Parsons because s.u. lower.
;
_refine_ls_abs_structure_Flack 0.03(2)
_refine_ls_extinction_method none
_refine_ls_goodness_of_fit_ref 1.086
_refine_ls_hydrogen_treatment constr
_refine_ls_matrix_type full
_refine_ls_number_parameters 103
_refine_ls_number_reflns 3595
_refine_ls_number_restraints 38
_refine_ls_restrained_S_all 1.082
_refine_ls_R_factor_all 0.0946
_refine_ls_R_factor_gt 0.0873
_refine_ls_shift/su_max 0.000
_refine_ls_shift/su_mean 0.000
_refine_ls_structure_factor_coef Fsqd
_refine_ls_weighting_details 'w=1/[\s^2^(Fo^2^)+(0.2000P)^2^+10.0000P] where P=(Fo^2^+2Fc^2^)/3'
_refine_ls_weighting_scheme calc
_refine_ls_wR_factor_gt 0.2570
_refine_ls_wR_factor_ref 0.2665
_reflns_Friedel_coverage 0.820
_reflns_Friedel_fraction_full 0.990
_reflns_Friedel_fraction_max 0.983
_reflns_number_gt 3066
_reflns_number_total 3595
_reflns_threshold_expression 'I > 2\s(I)'
_cod_data_source_file d1nj01089a2.cif
_cod_data_source_block shi_4452_ilgu_twin1_hklf4
_cod_depositor_comments 'Adding full bibliography for 7060732--7060735.cif.'
_cod_database_code 7060734
_shelx_shelxl_version_number 2018/3
_shelx_space_group_comment
;
The symmetry employed for this shelxl refinement is uniquely defined
by the following loop, which should always be used as a source of
symmetry information in preference to the above space-group names.
They are only intended as comments.
;
_shelx_estimated_absorpt_t_max 0.267
_shelx_estimated_absorpt_t_min 0.045
_olex2_refinement_description
;
1. Twinned data refinement
 Scales: 0.659(5)
 0.341(5)
2. Fixed Uiso
 At 1.2 times of:
  All C(H) groups, All N(H,H,H) groups
 At 1.5 times of:
  All C(H,H,H) groups, All O(H) groups, All O(H,H) groups
3. Restrained distances
 H1A-I1
 2.7 with sigma of 0.01
4. Uiso/Uaniso restraints and constraints
Uanis(C1) \\sim Ueq, Uanis(C2) \\sim Ueq, Uanis(C3) \\sim Ueq, Uanis(O2) \\sim
Ueq, Uanis(N1) \\sim Ueq: with sigma of 0.01 and sigma for terminal atoms of
0.02
Uanis(O1) \\sim Ueq: with sigma of 0.001 and sigma for terminal atoms of 0.002
5.a Riding coordinates:
 O2(H2A), O1W(H1WA,H1WB)
5.b Ternary CH refined with riding coordinates:
 C2(H2)
5.c Idealised Me refined as rotating group:
 C3(H3A,H3B,H3C), N1(H1A,H1B,H1C)
;
_olex2_submission_special_instructions 'No special instructions were received'

loop_
_space_group_symop_operation_xyz
'x, y, z'
'-x, y, -z'
'x+1/2, y+1/2, z'
'-x+1/2, y+1/2, -z'

loop_
_atom_site_label
_atom_site_type_symbol
_atom_site_fract_x
_atom_site_fract_y
_atom_site_fract_z
_atom_site_U_iso_or_equiv
_atom_site_adp_type
_atom_site_occupancy
_atom_site_site_symmetry_order
_atom_site_calc_flag
_atom_site_refinement_flags_posn
_atom_site_refinement_flags_adp
_atom_site_refinement_flags_occupancy
_atom_site_disorder_assembly
_atom_site_disorder_group
C1 C 0.260(2) -0.471(8) 0.313(5) 0.041(11) Uani 1 1 d . U . . .
C2 C 0.310(2) -0.320(7) 0.283(5) 0.043(11) Uani 1 1 d . U . . .
H2 H 0.340352 -0.392123 0.226106 0.051 Uiso 1 1 calc R U . . .
C3 C 0.288(3) -0.141(9) 0.194(6) 0.067(16) Uani 1 1 d . U . . .
H3A H 0.251942 -0.090058 0.235447 0.100 Uiso 1 1 calc R U . . .
H3B H 0.279774 -0.183387 0.093123 0.100 Uiso 1 1 calc R U . . .
H3C H 0.317050 -0.032464 0.196490 0.100 Uiso 1 1 calc R U . . .
N1 N 0.3381(16) -0.252(5) 0.430(3) 0.040(7) Uani 1 1 d . U . . .
H1A H 0.356525 -0.131279 0.418387 0.048 Uiso 1 1 calc DR U . . .
H1B H 0.364156 -0.347115 0.461997 0.048 Uiso 1 1 calc R U . . .
H1C H 0.309985 -0.237588 0.495751 0.048 Uiso 1 1 calc R U . . .
O1 O 0.2454(18) -0.514(5) 0.431(4) 0.053(10) Uani 1 1 d . U . . .
O2 O 0.2354(18) -0.546(6) 0.186(3) 0.055(9) Uani 1 1 d . U . . .
H2A H 0.204670 -0.613868 0.208719 0.083 Uiso 1 1 d R U . . .
O1W O 0.1435(19) -0.781(6) 0.233(5) 0.085(15) Uani 1 1 d . . . . .
H1WA H 0.142477 -0.892133 0.178545 0.127 Uiso 1 1 d R U . . .
H1WB H 0.106197 -0.753113 0.234185 0.127 Uiso 1 1 d R U . . .
I1 I 0.40066(13) 0.2430(5) 0.5018(3) 0.0386(8) Uani 1 1 d D . . . .
I2 I 0.39682(13) 0.2623(6) 0.9796(3) 0.0463(9) Uani 1 1 d . . . . .
I3 I 0.51431(14) 0.7628(10) 0.7516(3) 0.0553(9) Uani 1 1 d . . . . .
Pb1 Pb 0.50504(7) 0.2620(3) 0.75751(14) 0.0378(5) Uani 1 1 d . . . . .

loop_
_atom_site_aniso_label
_atom_site_aniso_U_11
_atom_site_aniso_U_22
_atom_site_aniso_U_33
_atom_site_aniso_U_23
_atom_site_aniso_U_13
_atom_site_aniso_U_12
C1 0.035(16) 0.038(15) 0.049(16) -0.005(13) -0.005(12) -0.008(13)
C2 0.044(17) 0.046(16) 0.037(14) 0.004(12) 0.004(13) 0.003(13)
C3 0.07(3) 0.07(3) 0.05(2) 0.03(2) -0.01(2) -0.01(2)
N1 0.022(16) 0.030(16) 0.067(17) 0.013(17) 0.001(13) -0.007(17)
O1 0.053(10) 0.053(10) 0.053(10) 0.000(3) 0.002(3) -0.001(3)
O2 0.034(18) 0.08(2) 0.052(17) 0.002(14) -0.012(14) -0.025(17)
O1W 0.04(2) 0.08(4) 0.14(3) -0.04(3) -0.01(2) 0.01(3)
I1 0.0327(15) 0.0342(17) 0.0488(14) -0.0037(17) -0.0014(11) -0.0037(17)
I2 0.0353(16) 0.057(2) 0.0462(14) 0.004(2) 0.0008(12) -0.002(2)
I3 0.0493(19) 0.0279(14) 0.090(2) 0.0032(16) 0.0155(16) -0.002(2)
Pb1 0.0357(9) 0.0358(9) 0.0416(8) 0.0006(10) -0.0001(7) -0.0011(16)

loop_
_atom_type_symbol
_atom_type_description
_atom_type_scat_dispersion_real
_atom_type_scat_dispersion_imag
_atom_type_scat_source
C C 0.0033 0.0016 'International Tables Vol C Tables 4.2.6.8 and 6.1.1.4'
H H 0.0000 0.0000 'International Tables Vol C Tables 4.2.6.8 and 6.1.1.4'
I I -0.4742 1.8119 'International Tables Vol C Tables 4.2.6.8 and 6.1.1.4'
N N 0.0061 0.0033 'International Tables Vol C Tables 4.2.6.8 and 6.1.1.4'
O O 0.0106 0.0060 'International Tables Vol C Tables 4.2.6.8 and 6.1.1.4'
Pb Pb -3.3944 10.1111 'International Tables Vol C Tables 4.2.6.8 and 6.1.1.4'

loop_
_geom_angle_atom_site_label_1
_geom_angle_atom_site_label_2
_geom_angle_atom_site_label_3
_geom_angle
_geom_angle_site_symmetry_1
_geom_angle_site_symmetry_3
_geom_angle_publ_flag
O1 C1 C2 124(4) . . ?
O1 C1 O2 124(5) . . ?
O2 C1 C2 112(4) . . ?
C1 C2 H2 108.7 . . ?
C3 C2 C1 111(5) . . ?
C3 C2 H2 108.7 . . ?
C3 C2 N1 112(4) . . ?
N1 C2 C1 108(3) . . ?
N1 C2 H2 108.7 . . ?
C2 C3 H3A 109.5 . . ?
C2 C3 H3B 109.5 . . ?
C2 C3 H3C 109.5 . . ?
H3A C3 H3B 109.5 . . ?
H3A C3 H3C 109.5 . . ?
H3B C3 H3C 109.5 . . ?
C2 N1 H1A 109.5 . . ?
C2 N1 H1B 109.5 . . ?
C2 N1 H1C 109.5 . . ?
H1A N1 H1B 109.5 . . ?
H1A N1 H1C 109.5 . . ?
H1B N1 H1C 109.5 . . ?
C1 O2 H2A 107.5 . . ?
H1WA O1W H1WB 100.1 . . ?
Pb1 I1 Pb1 91.76(8) 2_656 . ?
Pb1 I2 Pb1 86.49(9) 2_657 . ?
Pb1 I3 Pb1 172.26(12) 1_565 . ?
I1 Pb1 I1 88.07(8) 2_656 . ?
I1 Pb1 I3 88.92(9) 2_656 . ?
I1 Pb1 I3 94.12(10) . . ?
I1 Pb1 I3 84.54(10) 2_656 1_545 ?
I2 Pb1 I1 171.69(10) . 2_656 ?
I2 Pb1 I1 83.82(8) . . ?
I2 Pb1 I1 176.58(12) 2_657 . ?
I2 Pb1 I1 94.51(8) 2_657 2_656 ?
I2 Pb1 I2 93.51(9) 2_657 . ?
I2 Pb1 I3 88.17(11) 2_657 . ?
I2 Pb1 I3 93.56(9) . 1_545 ?
I2 Pb1 I3 93.49(11) . . ?
I2 Pb1 I3 88.23(11) 2_657 1_545 ?
I3 Pb1 I1 89.79(9) 1_545 . ?
I3 Pb1 I3 172.26(12) 1_545 . ?

loop_
_geom_bond_atom_site_label_1
_geom_bond_atom_site_label_2
_geom_bond_distance
_geom_bond_site_symmetry_2
_geom_bond_publ_flag
C1 C2 1.52(7) . ?
C1 O1 1.16(5) . ?
C1 O2 1.34(5) . ?
C2 H2 0.9800 . ?
C2 C3 1.48(6) . ?
C2 N1 1.51(6) . ?
C3 H3A 0.9600 . ?
C3 H3B 0.9600 . ?
C3 H3C 0.9600 . ?
N1 H1A 0.8900 . ?
N1 H1B 0.8900 . ?
N1 H1C 0.8900 . ?
O2 H2A 0.8525 . ?
O1W H1WA 0.8673 . ?
O1W H1WB 0.8609 . ?
I1 Pb1 3.220(3) 2_656 ?
I1 Pb1 3.231(3) . ?
I2 Pb1 3.177(3) 2_657 ?
I2 Pb1 3.214(3) . ?
I3 Pb1 3.224(6) 1_565 ?
I3 Pb1 3.234(6) . ?

loop_
_geom_hbond_atom_site_label_D
_geom_hbond_atom_site_label_H
_geom_hbond_atom_site_label_A
_geom_hbond_distance_DH
_geom_hbond_distance_HA
_geom_hbond_distance_DA
_geom_hbond_angle_DHA
_geom_hbond_site_symmetry_A
_geom_hbond_publ_flag
N1 H1A I1 0.89 2.70 3.54(3) 156.4 . yes
N1 H1A I3 0.89 3.41 3.77(3) 106.7 2_646 yes
N1 H1B I1 0.89 2.79 3.60(4) 152.0 1_545 yes
N1 H1C O1 0.89 2.04 2.77(5) 138.9 4_556 yes
N1 H1C O1W 0.89 2.63 3.05(5) 109.8 4_556 yes
O2 H2A O1W 0.85 1.77 2.62(6) 171.2 . yes
O1W H1WA I2 0.87 2.77 3.61(4) 162.7 4_536 yes
O1W H1WB I3 0.86 2.73 3.58(4) 169.9 4_536 yes

loop_
_geom_torsion_atom_site_label_1
_geom_torsion_atom_site_label_2
_geom_torsion_atom_site_label_3
_geom_torsion_atom_site_label_4
_geom_torsion
_geom_torsion_site_symmetry_1
_geom_torsion_site_symmetry_2
_geom_torsion_site_symmetry_3
_geom_torsion_site_symmetry_4
_geom_torsion_publ_flag
O1 C1 C2 C3 -119(5) . . . . ?
O1 C1 C2 N1 4(7) . . . . ?
O2 C1 C2 C3 60(6) . . . . ?
O2 C1 C2 N1 -177(4) . . . . ?

loop_
_twin_individual_id
_twin_individual_mass_fraction_refined
1 0.659(5)
2 0.341(5)
